data_2241910
loop_
_publ_author_name
'Tian, Yue'
'Xu, Sha-Sha'
'Su, Jian'
'Zhang, Yang'
'Zhao, Shao-Shuai'
'Tian, Yu-Peng'

_publ_section_title
;
 Crystal structure of
 poly[dichlorido(\m-2,5-dicarboxybenzene-1,4-dicarboxylato-\k^2^<i>O</i>^1^:<i>O</i>^4^)bis[\m-4'-(pyridin-3-yl)-4,2':6',4''-terpyridine-\k^2^<i>N</i>^1^:<i>N</i>^4'^]dizinc]
;
_journal_coeditor_code XU5893
_journal_issue 11
_journal_name_full 'Acta Crystallographica Section E'
_journal_page_first 1663
_journal_page_last 1665
_journal_paper_doi 10.1107/S2056989016016285
_journal_volume 72
_journal_year 2016
_chemical_formula_iupac '[Zn2 (C10 H4 O8) Cl2 (C20 H14 N4)2]'
_chemical_formula_moiety 'C25 H16 Cl N4 O4 Zn'
_chemical_formula_sum 'C25 H16 Cl N4 O4 Zn'
_chemical_formula_weight 537.24
_chemical_name_systematic
Poly[dichlorido(\m-2,5-dicarboxybenzene-1,4-dicarboxylato-\k^2^<i>O</i>^1^:<i>O</i>^4^)bis[\m-4'-(pyridin-3-yl)-4,2':6',4''-terpyridine-\k^2^<i>N</i>^1^:<i>N</i>^4'^]dizinc]
_space_group_IT_number 2
_symmetry_cell_setting triclinic
_symmetry_space_group_name_Hall '-P 1'
_symmetry_space_group_name_H-M 'P -1'
_atom_sites_solution_hydrogens geom
_atom_sites_solution_primary direct
_atom_sites_solution_secondary difmap
_audit_creation_method SHELXL-97
_cell_angle_alpha 61.3960(10)
_cell_angle_beta 74.2160(10)
_cell_angle_gamma 75.4110(10)
_cell_formula_units_Z 2
_cell_length_a 8.6557(6)
_cell_length_b 12.1432(8)
_cell_length_c 12.5842(9)
_cell_measurement_reflns_used 4113
_cell_measurement_temperature 296(2)
_cell_measurement_theta_max 26.779
_cell_measurement_theta_min 2.471
_cell_volume 1105.83(13)
_computing_cell_refinement
;
SAINT (Bruker, 2000)
;
_computing_data_collection
;
SMART (Bruker, 2000)
;
_computing_data_reduction
;
SAINT (Bruker, 2000)
;
_computing_molecular_graphics
;
SHELXTL (Sheldrick, 2008)
;
_computing_publication_material
;
SHELXTL (Sheldrick, 2008)
;
_computing_structure_refinement
;
SHELXL2013 (Sheldrick, 2015)
;
_computing_structure_solution
;
SHELXS97 (Sheldrick, 2008)
;
_diffrn_ambient_temperature 296(2)
_diffrn_measured_fraction_theta_full 0.986
_diffrn_measured_fraction_theta_max 0.986
_diffrn_measurement_device_type 'Bruker SMART APEX CCD'
_diffrn_measurement_method 'phi and omega scans'
_diffrn_radiation_monochromator graphite
_diffrn_radiation_source 'fine-focus sealed tube'
_diffrn_radiation_type MoK\a
_diffrn_radiation_wavelength 0.71073
_diffrn_reflns_av_R_equivalents 0.0179
_diffrn_reflns_av_sigmaI/netI 0.0270
_diffrn_reflns_limit_h_max 10
_diffrn_reflns_limit_h_min -10
_diffrn_reflns_limit_k_max 12
_diffrn_reflns_limit_k_min -14
_diffrn_reflns_limit_l_max 14
_diffrn_reflns_limit_l_min -14
_diffrn_reflns_number 7896
_diffrn_reflns_theta_full 25.00
_diffrn_reflns_theta_max 25.00
_diffrn_reflns_theta_min 1.87
_exptl_absorpt_coefficient_mu 1.274
_exptl_absorpt_correction_T_max 0.8125
_exptl_absorpt_correction_T_min 0.7582
_exptl_absorpt_correction_type multi-scan
_exptl_absorpt_process_details
;
(SADABS; Bruker, 2000)
;
_exptl_crystal_colour colorless
_exptl_crystal_density_diffrn 1.613
_exptl_crystal_density_method 'not measured'
_exptl_crystal_description block
_exptl_crystal_F_000 546
_exptl_crystal_size_max 0.23
_exptl_crystal_size_mid 0.22
_exptl_crystal_size_min 0.17
_refine_diff_density_max 0.317
_refine_diff_density_min -0.267
_refine_ls_extinction_method none
_refine_ls_goodness_of_fit_ref 1.067
_refine_ls_hydrogen_treatment constr
_refine_ls_matrix_type full
_refine_ls_number_parameters 317
_refine_ls_number_reflns 3840
_refine_ls_number_restraints 0
_refine_ls_restrained_S_all 1.067
_refine_ls_R_factor_all 0.0336
_refine_ls_R_factor_gt 0.0287
_refine_ls_shift/su_max 0.001
_refine_ls_shift/su_mean 0.000
_refine_ls_structure_factor_coef Fsqd
_refine_ls_weighting_details 'calc w=1/[\s^2^(Fo^2^)+(0.0430P)^2^+0.4805P] where P=(Fo^2^+2Fc^2^)/3'
_refine_ls_weighting_scheme calc
_refine_ls_wR_factor_gt 0.0772
_refine_ls_wR_factor_ref 0.0797
_reflns_number_gt 3435
_reflns_number_total 3840
_reflns_threshold_expression >2sigma(I)
_cod_data_source_file xu5893sup1.cif
_cod_data_source_block I
_cod_database_code 2241910

loop_
_symmetry_equiv_pos_as_xyz
'x, y, z'
'-x, -y, -z'

loop_
_atom_site_type_symbol
_atom_site_label
_atom_site_fract_x
_atom_site_fract_y
_atom_site_fract_z
_atom_site_U_iso_or_equiv
_atom_site_adp_type
_atom_site_calc_flag
_atom_site_refinement_flags
_atom_site_occupancy
_atom_site_symmetry_multiplicity
C C1 0.3397(3) 0.4695(2) 0.8900(2) 0.0279(5) Uani d . 1 1
C C2 0.1613(3) 0.4839(2) 0.9422(2) 0.0218(5) Uani d . 1 1
C C3 0.1062(3) 0.3951(2) 1.0600(2) 0.0239(5) Uani d . 1 1
H H3 0.1774 0.3240 1.1002 0.029 Uiso calc R 1 1
C C4 -0.0533(3) 0.4105(2) 1.11919(19) 0.0219(5) Uani d . 1 1
C C5 -0.0971(3) 0.3173(2) 1.2513(2) 0.0306(6) Uani d . 1 1
C C6 0.6841(3) 0.8624(2) 0.5920(2) 0.0297(5) Uani d . 1 1
H H6 0.7535 0.8319 0.5380 0.036 Uiso calc R 1 1
C C7 0.6660(3) 0.9894(2) 0.5599(2) 0.0317(6) Uani d . 1 1
H H7 0.7220 1.0438 0.4860 0.038 Uiso calc R 1 1
C C8 0.5628(3) 1.0346(2) 0.6398(2) 0.0280(5) Uani d . 1 1
H H8 0.5457 1.1208 0.6186 0.034 Uiso calc R 1 1
C C9 0.4845(3) 0.9514(2) 0.7519(2) 0.0228(5) Uani d . 1 1
C C10 0.5101(3) 0.8245(2) 0.7761(2) 0.0269(5) Uani d . 1 1
H H10 0.4580 0.7676 0.8505 0.032 Uiso calc R 1 1
C C11 0.3721(3) 0.9962(2) 0.8406(2) 0.0234(5) Uani d . 1 1
C C12 0.2691(3) 1.1105(2) 0.7983(2) 0.0259(5) Uani d . 1 1
H H12 0.2725 1.1608 0.7143 0.031 Uiso calc R 1 1
C C13 0.1608(3) 1.1490(2) 0.8828(2) 0.0236(5) Uani d . 1 1
C C14 0.2517(3) 0.9694(2) 1.0459(2) 0.0230(5) Uani d . 1 1
C C15 0.3640(3) 0.9256(2) 0.9672(2) 0.0254(5) Uani d . 1 1
H H15 0.4331 0.8497 0.9987 0.030 Uiso calc R 1 1
C C16 0.0390(3) 1.2655(2) 0.8443(2) 0.0237(5) Uani d . 1 1
C C17 0.0453(3) 1.3573(2) 0.7232(2) 0.0303(6) Uani d . 1 1
H H17 0.1331 1.3513 0.6632 0.036 Uiso calc R 1 1
C C18 -0.0777(3) 1.4565(2) 0.6922(2) 0.0299(6) Uani d . 1 1
H H18 -0.0715 1.5165 0.6104 0.036 Uiso calc R 1 1
C C19 -0.2098(3) 1.3857(2) 0.8926(2) 0.0251(5) Uani d . 1 1
H H19 -0.2965 1.3958 0.9514 0.030 Uiso calc R 1 1
C C20 -0.0910(3) 1.2841(2) 0.9303(2) 0.0254(5) Uani d . 1 1
H H20 -0.0971 1.2276 1.0133 0.030 Uiso calc R 1 1
C C21 0.2301(3) 0.8971(2) 1.1827(2) 0.0239(5) Uani d . 1 1
C C22 0.1156(3) 0.9462(3) 1.2565(2) 0.0334(6) Uani d . 1 1
H H22 0.0533 1.0248 1.2213 0.040 Uiso calc R 1 1
C C23 0.0956(3) 0.8769(3) 1.3826(2) 0.0374(6) Uani d . 1 1
H H23 0.0199 0.9115 1.4309 0.045 Uiso calc R 1 1
C C24 0.2886(3) 0.7152(2) 1.3680(2) 0.0331(6) Uani d . 1 1
H H24 0.3473 0.6355 1.4060 0.040 Uiso calc R 1 1
C C25 0.3188(3) 0.7786(2) 1.2413(2) 0.0283(5) Uani d . 1 1
H H25 0.3975 0.7426 1.1955 0.034 Uiso calc R 1 1
Cl Cl1 0.60963(8) 0.63418(6) 0.52615(5) 0.03639(17) Uani d . 1 1
N N1 0.6063(2) 0.78037(18) 0.69741(18) 0.0272(4) Uani d . 1 1
N N2 0.1514(2) 1.07932(18) 1.00421(17) 0.0252(4) Uani d . 1 1
N N3 -0.2072(2) 1.47156(17) 0.77436(17) 0.0234(4) Uani d . 1 1
N N4 0.1792(3) 0.7629(2) 1.43877(18) 0.0352(5) Uani d . 1 1
O O1 0.4167(2) 0.36497(18) 0.9094(2) 0.0572(6) Uani d . 1 1
O O2 0.3980(2) 0.57395(16) 0.83257(16) 0.0351(4) Uani d . 1 1
O O3 -0.1565(3) 0.37407(17) 1.32170(15) 0.0459(5) Uani d . 1 1
H H3A -0.1605 0.3216 1.3939 0.069 Uiso calc R 1 1
O O4 -0.0721(4) 0.20509(19) 1.2873(2) 0.0792(9) Uani d . 1 1
Zn Zn1 0.59827(3) 0.60234(2) 0.71763(2) 0.02356(10) Uani d . 1 1

loop_
_atom_site_aniso_label
_atom_site_aniso_U_11
_atom_site_aniso_U_22
_atom_site_aniso_U_33
_atom_site_aniso_U_12
_atom_site_aniso_U_13
_atom_site_aniso_U_23
C1 0.0224(12) 0.0315(14) 0.0246(12) -0.0014(11) 0.0023(10) -0.0128(11)
C2 0.0208(11) 0.0233(12) 0.0210(11) -0.0041(9) 0.0016(9) -0.0117(10)
C3 0.0225(12) 0.0239(12) 0.0212(11) -0.0017(9) -0.0032(9) -0.0078(10)
C4 0.0236(12) 0.0216(12) 0.0177(11) -0.0052(9) 0.0018(9) -0.0085(9)
C5 0.0269(13) 0.0289(14) 0.0248(12) -0.0014(10) 0.0015(10) -0.0074(11)
C6 0.0296(13) 0.0293(13) 0.0285(12) -0.0070(10) 0.0075(10) -0.0167(11)
C7 0.0355(14) 0.0297(14) 0.0254(12) -0.0126(11) 0.0064(10) -0.0110(11)
C8 0.0319(13) 0.0198(12) 0.0285(12) -0.0032(10) -0.0028(10) -0.0094(10)
C9 0.0232(12) 0.0207(12) 0.0222(11) 0.0001(9) -0.0041(9) -0.0092(10)
C10 0.0277(13) 0.0223(12) 0.0221(11) -0.0024(10) 0.0034(10) -0.0077(10)
C11 0.0247(12) 0.0220(12) 0.0228(11) -0.0017(9) -0.0027(9) -0.0109(10)
C12 0.0284(13) 0.0235(12) 0.0185(11) 0.0001(10) -0.0017(9) -0.0065(10)
C13 0.0244(12) 0.0206(12) 0.0217(11) 0.0007(9) -0.0044(9) -0.0078(9)
C14 0.0242(12) 0.0199(12) 0.0228(11) 0.0002(9) -0.0046(9) -0.0093(10)
C15 0.0259(12) 0.0197(12) 0.0243(12) 0.0030(9) -0.0051(10) -0.0075(10)
C16 0.0240(12) 0.0212(12) 0.0244(11) -0.0009(9) -0.0039(9) -0.0102(10)
C17 0.0240(12) 0.0294(13) 0.0234(12) 0.0045(10) 0.0034(10) -0.0085(10)
C18 0.0290(13) 0.0254(13) 0.0229(12) 0.0027(10) -0.0004(10) -0.0063(10)
C19 0.0228(12) 0.0279(13) 0.0235(11) -0.0026(10) 0.0026(9) -0.0145(10)
C20 0.0301(13) 0.0227(12) 0.0207(11) -0.0015(10) -0.0042(10) -0.0088(10)
C21 0.0255(12) 0.0231(12) 0.0216(11) -0.0030(9) -0.0043(9) -0.0089(10)
C22 0.0314(14) 0.0353(15) 0.0274(13) 0.0053(11) -0.0047(11) -0.0142(11)
C23 0.0309(14) 0.0513(17) 0.0277(13) -0.0027(12) 0.0020(11) -0.0207(13)
C24 0.0459(16) 0.0254(13) 0.0254(12) -0.0056(11) -0.0115(11) -0.0062(11)
C25 0.0338(13) 0.0264(13) 0.0236(12) 0.0003(10) -0.0055(10) -0.0122(10)
Cl1 0.0431(4) 0.0347(4) 0.0254(3) 0.0005(3) -0.0060(3) -0.0116(3)
N1 0.0283(11) 0.0197(10) 0.0263(10) -0.0008(8) 0.0023(8) -0.0094(8)
N2 0.0246(10) 0.0228(10) 0.0229(10) 0.0026(8) -0.0027(8) -0.0096(8)
N3 0.0216(10) 0.0211(10) 0.0236(10) 0.0011(8) -0.0020(8) -0.0098(8)
N4 0.0430(13) 0.0395(13) 0.0204(10) -0.0138(11) -0.0020(9) -0.0092(10)
O1 0.0329(11) 0.0332(11) 0.0777(15) 0.0026(9) 0.0135(10) -0.0184(11)
O2 0.0243(9) 0.0326(10) 0.0384(10) -0.0087(8) 0.0103(8) -0.0140(8)
O3 0.0776(15) 0.0351(11) 0.0173(8) -0.0151(10) 0.0021(9) -0.0076(8)
O4 0.125(2) 0.0231(12) 0.0391(12) 0.0033(12) 0.0276(13) -0.0023(9)
Zn1 0.02041(16) 0.01912(16) 0.02327(15) 0.00026(10) 0.00197(11) -0.00766(11)

loop_
_atom_type_symbol
_atom_type_description
_atom_type_scat_dispersion_real
_atom_type_scat_dispersion_imag
_atom_type_scat_source
C C 0.0033 0.0016 'International Tables Vol C Tables 4.2.6.8 and 6.1.1.4'
H H 0.0000 0.0000 'International Tables Vol C Tables 4.2.6.8 and 6.1.1.4'
N N 0.0061 0.0033 'International Tables Vol C Tables 4.2.6.8 and 6.1.1.4'
O O 0.0106 0.0060 'International Tables Vol C Tables 4.2.6.8 and 6.1.1.4'
Zn Zn 0.2839 1.4301 'International Tables Vol C Tables 4.2.6.8 and 6.1.1.4'
Cl Cl 0.1484 0.1585 'International Tables Vol C Tables 4.2.6.8 and 6.1.1.4'

loop_
_geom_angle_atom_site_label_1
_geom_angle_atom_site_label_2
_geom_angle_atom_site_label_3
_geom_angle_site_symmetry_1
_geom_angle_site_symmetry_3
_geom_angle
O1 C1 O2 . . 125.8(2)
O1 C1 C2 . . 120.4(2)
O2 C1 C2 . . 113.6(2)
C3 C2 C4 . 2_567 119.3(2)
C3 C2 C1 . . 118.5(2)
C4 C2 C1 2_567 . 122.0(2)
C2 C3 C4 . . 121.4(2)
C2 C3 H3 . . 119.3
C4 C3 H3 . . 119.3
C3 C4 C2 . 2_567 119.3(2)
C3 C4 C5 . . 117.6(2)
C2 C4 C5 2_567 . 122.9(2)
O4 C5 O3 . . 124.4(2)
O4 C5 C4 . . 124.0(2)
O3 C5 C4 . . 111.4(2)
N1 C6 C7 . . 122.9(2)
N1 C6 H6 . . 118.5
C7 C6 H6 . . 118.5
C6 C7 C8 . . 118.5(2)
C6 C7 H7 . . 120.7
C8 C7 H7 . . 120.7
C7 C8 C9 . . 120.0(2)
C7 C8 H8 . . 120.0
C9 C8 H8 . . 120.0
C8 C9 C10 . . 117.3(2)
C8 C9 C11 . . 121.7(2)
C10 C9 C11 . . 121.0(2)
N1 C10 C9 . . 123.1(2)
N1 C10 H10 . . 118.5
C9 C10 H10 . . 118.5
C12 C11 C15 . . 118.0(2)
C12 C11 C9 . . 120.2(2)
C15 C11 C9 . . 121.8(2)
C11 C12 C13 . . 119.4(2)
C11 C12 H12 . . 120.3
C13 C12 H12 . . 120.3
N2 C13 C12 . . 122.3(2)
N2 C13 C16 . . 115.34(19)
C12 C13 C16 . . 122.25(19)
N2 C14 C15 . . 122.2(2)
N2 C14 C21 . . 114.85(19)
C15 C14 C21 . . 122.9(2)
C11 C15 C14 . . 119.4(2)
C11 C15 H15 . . 120.3
C14 C15 H15 . . 120.3
C20 C16 C17 . . 117.0(2)
C20 C16 C13 . . 120.1(2)
C17 C16 C13 . . 122.8(2)
C18 C17 C16 . . 119.9(2)
C18 C17 H17 . . 120.1
C16 C17 H17 . . 120.1
N3 C18 C17 . . 123.1(2)
N3 C18 H18 . . 118.4
C17 C18 H18 . . 118.4
N3 C19 C20 . . 123.1(2)
N3 C19 H19 . . 118.5
C20 C19 H19 . . 118.5
C19 C20 C16 . . 119.8(2)
C19 C20 H20 . . 120.1
C16 C20 H20 . . 120.1
C22 C21 C25 . . 117.5(2)
C22 C21 C14 . . 120.1(2)
C25 C21 C14 . . 122.4(2)
C23 C22 C21 . . 119.2(2)
C23 C22 H22 . . 120.4
C21 C22 H22 . . 120.4
N4 C23 C22 . . 123.4(2)
N4 C23 H23 . . 118.3
C22 C23 H23 . . 118.3
N4 C24 C25 . . 123.1(2)
N4 C24 H24 . . 118.4
C25 C24 H24 . . 118.4
C24 C25 C21 . . 119.3(2)
C24 C25 H25 . . 120.4
C21 C25 H25 . . 120.4
C6 N1 C10 . . 118.1(2)
C6 N1 Zn1 . . 119.29(16)
C10 N1 Zn1 . . 121.30(16)
C13 N2 C14 . . 118.72(19)
C18 N3 C19 . . 116.97(19)
C18 N3 Zn1 . 1_465 120.55(15)
C19 N3 Zn1 . 1_465 121.90(15)
C23 N4 C24 . . 117.5(2)
C1 O2 Zn1 . . 125.37(16)
C5 O3 H3A . . 109.5
O2 Zn1 N3 . 1_645 115.73(8)
O2 Zn1 N1 . . 97.21(8)
N3 Zn1 N1 1_645 . 115.16(8)
O2 Zn1 Cl1 . . 119.86(6)
N3 Zn1 Cl1 1_645 . 104.98(6)
N1 Zn1 Cl1 . . 103.51(6)

loop_
_geom_bond_atom_site_label_1
_geom_bond_atom_site_label_2
_geom_bond_site_symmetry_2
_geom_bond_distance
_geom_bond_publ_flag
C1 O1 . 1.217(3) ?
C1 O2 . 1.277(3) ?
C1 C2 . 1.507(3) ?
C2 C3 . 1.389(3) ?
C2 C4 2_567 1.399(3) ?
C3 C4 . 1.393(3) ?
C3 H3 . 0.9300 ?
C4 C2 2_567 1.399(3) ?
C4 C5 . 1.503(3) ?
C5 O4 . 1.192(3) ?
C5 O3 . 1.298(3) ?
C6 N1 . 1.339(3) ?
C6 C7 . 1.372(3) ?
C6 H6 . 0.9300 ?
C7 C8 . 1.379(3) ?
C7 H7 . 0.9300 ?
C8 C9 . 1.390(3) ?
C8 H8 . 0.9300 ?
C9 C10 . 1.389(3) ?
C9 C11 . 1.488(3) ?
C10 N1 . 1.341(3) ?
C10 H10 . 0.9300 ?
C11 C12 . 1.390(3) ?
C11 C15 . 1.392(3) ?
C12 C13 . 1.393(3) ?
C12 H12 . 0.9300 ?
C13 N2 . 1.336(3) ?
C13 C16 . 1.490(3) ?
C14 N2 . 1.343(3) ?
C14 C15 . 1.389(3) ?
C14 C21 . 1.493(3) ?
C15 H15 . 0.9300 ?
C16 C20 . 1.390(3) ?
C16 C17 . 1.389(3) ?
C17 C18 . 1.366(3) ?
C17 H17 . 0.9300 ?
C18 N3 . 1.344(3) ?
C18 H18 . 0.9300 ?
C19 N3 . 1.345(3) ?
C19 C20 . 1.368(3) ?
C19 H19 . 0.9300 ?
C20 H20 . 0.9300 ?
C21 C22 . 1.390(3) ?
C21 C25 . 1.392(3) ?
C22 C23 . 1.379(3) ?
C22 H22 . 0.9300 ?
C23 N4 . 1.333(3) ?
C23 H23 . 0.9300 ?
C24 N4 . 1.336(3) ?
C24 C25 . 1.379(3) ?
C24 H24 . 0.9300 ?
C25 H25 . 0.9300 ?
Zn1 Cl1 . 2.2278(7) y
Zn1 N1 . 2.070(2) y
Zn1 O2 . 1.9171(16) y
Zn1 N3 1_645 2.0217(18) y
O3 H3A . 0.8200 ?

loop_
_geom_hbond_atom_site_label_D
_geom_hbond_atom_site_label_H
_geom_hbond_atom_site_label_A
_geom_hbond_site_symmetry_A
_geom_hbond_distance_DH
_geom_hbond_distance_HA
_geom_hbond_distance_DA
_geom_hbond_angle_DHA
O3 H3A N4 2_568 0.82 1.83 2.633(3) 167
C15 H15 O1 2_667 0.93 2.46 3.383(3) 172
C17 H17 Cl1 2_676 0.93 2.75 3.678(3) 173
C22 H22 O4 1_565 0.93 2.59 3.305(4) 134
C25 H25 O1 2_667 0.93 2.34 3.267(3) 175

loop_
_geom_torsion_atom_site_label_1
_geom_torsion_atom_site_label_2
_geom_torsion_atom_site_label_3
_geom_torsion_atom_site_label_4
_geom_torsion_site_symmetry_1
_geom_torsion_site_symmetry_4
_geom_torsion
O1 C1 C2 C3 . . 38.5(3)
O2 C1 C2 C3 . . -137.7(2)
O1 C1 C2 C4 . 2_567 -147.7(3)
O2 C1 C2 C4 . 2_567 36.1(3)
C4 C2 C3 C4 2_567 . -1.3(4)
C1 C2 C3 C4 . . 172.7(2)
C2 C3 C4 C2 . 2_567 1.3(4)
C2 C3 C4 C5 . . -173.6(2)
C3 C4 C5 O4 . . -53.0(4)
C2 C4 C5 O4 2_567 . 132.3(3)
C3 C4 C5 O3 . . 123.2(2)
C2 C4 C5 O3 2_567 . -51.5(3)
N1 C6 C7 C8 . . -0.1(4)
C6 C7 C8 C9 . . 2.3(4)
C7 C8 C9 C10 . . -2.5(3)
C7 C8 C9 C11 . . -179.9(2)
C8 C9 C10 N1 . . 0.5(4)
C11 C9 C10 N1 . . 177.9(2)
C8 C9 C11 C12 . . 38.0(3)
C10 C9 C11 C12 . . -139.3(2)
C8 C9 C11 C15 . . -143.1(2)
C10 C9 C11 C15 . . 39.5(3)
C15 C11 C12 C13 . . -1.1(3)
C9 C11 C12 C13 . . 177.8(2)
C11 C12 C13 N2 . . -0.3(4)
C11 C12 C13 C16 . . -175.5(2)
C12 C11 C15 C14 . . 1.7(3)
C9 C11 C15 C14 . . -177.2(2)
N2 C14 C15 C11 . . -1.0(4)
C21 C14 C15 C11 . . 177.4(2)
N2 C13 C16 C20 . . -11.3(3)
C12 C13 C16 C20 . . 164.2(2)
N2 C13 C16 C17 . . 170.8(2)
C12 C13 C16 C17 . . -13.7(4)
C20 C16 C17 C18 . . -3.6(4)
C13 C16 C17 C18 . . 174.4(2)
C16 C17 C18 N3 . . 0.7(4)
N3 C19 C20 C16 . . -0.8(4)
C17 C16 C20 C19 . . 3.6(3)
C13 C16 C20 C19 . . -174.3(2)
N2 C14 C21 C22 . . -1.5(3)
C15 C14 C21 C22 . . 180.0(2)
N2 C14 C21 C25 . . 177.0(2)
C15 C14 C21 C25 . . -1.6(4)
C25 C21 C22 C23 . . 0.3(4)
C14 C21 C22 C23 . . 178.9(2)
C21 C22 C23 N4 . . -1.1(4)
N4 C24 C25 C21 . . -1.2(4)
C22 C21 C25 C24 . . 0.7(4)
C14 C21 C25 C24 . . -177.8(2)
C7 C6 N1 C10 . . -1.8(4)
C7 C6 N1 Zn1 . . 165.3(2)
C9 C10 N1 C6 . . 1.6(4)
C9 C10 N1 Zn1 . . -165.17(18)
C12 C13 N2 C14 . . 1.0(4)
C16 C13 N2 C14 . . 176.5(2)
C15 C14 N2 C13 . . -0.4(3)
C21 C14 N2 C13 . . -178.9(2)
C17 C18 N3 C19 . . 2.2(4)
C17 C18 N3 Zn1 . 1_465 -169.2(2)
C20 C19 N3 C18 . . -2.1(3)
C20 C19 N3 Zn1 . 1_465 169.18(18)
C22 C23 N4 C24 . . 0.7(4)
C25 C24 N4 C23 . . 0.4(4)
O1 C1 O2 Zn1 . . 22.1(4)
C2 C1 O2 Zn1 . . -161.85(15)
C1 O2 Zn1 N3 . 1_645 -49.0(2)
C1 O2 Zn1 N1 . . -171.5(2)
C1 O2 Zn1 Cl1 . . 78.4(2)
C6 N1 Zn1 O2 . . -152.28(19)
C10 N1 Zn1 O2 . . 14.38(19)
C6 N1 Zn1 N3 . 1_645 84.84(19)
C10 N1 Zn1 N3 . 1_645 -108.50(18)
C6 N1 Zn1 Cl1 . . -29.16(19)
C10 N1 Zn1 Cl1 . . 137.50(17)

_cod_database_fobs_code 2241910
